data_4120284
loop_
_publ_author_name
'Cl\'ement Camp'
'Jacques P\'ecaut'
'Marinella Mazzanti'

_publ_section_title
;
 Tuning Uranium-Nitrogen Multiple Bond Formation with Ancillary Siloxide
 Ligands
;
_journal_name_full 'Journal of the American Chemical Society'
_journal_page_first 12101
_journal_page_last 12111
_journal_paper_doi 10.1021/ja405815b
_journal_volume 135
_journal_year 2013
_chemical_formula_sum 'C68 H139 K N4 O18 Si5 U'
_chemical_formula_weight 1718.41
_chemical_name_systematic
; 
 ? 
;
_space_group_IT_number 14
_symmetry_cell_setting monoclinic
_symmetry_space_group_name_Hall '-P 2yn'
_symmetry_space_group_name_H-M 'P 1 21/n 1'
_atom_sites_solution_hydrogens geom
_atom_sites_solution_primary direct
_atom_sites_solution_secondary difmap
_audit_creation_method SHELXL-97
_cell_angle_alpha 90.00
_cell_angle_beta 93.479(2)
_cell_angle_gamma 90.00
_cell_formula_units_Z 4
_cell_length_a 13.7947(3)
_cell_length_b 26.1912(7)
_cell_length_c 25.0278(5)
_cell_measurement_reflns_used 16500
_cell_measurement_temperature 150(2)
_cell_measurement_theta_max 32.3960
_cell_measurement_theta_min 3.3741
_cell_volume 9025.9(4)
_computing_cell_refinement
;
CrysAlisPro, Agilent Technologies,
Version 1.171.36.20 (release 27-06-2012 CrysAlis171 .NET)
(compiled Jul 11 2012,15:38:31)
;
_computing_data_collection
;
CrysAlisPro, Agilent Technologies,
Version 1.171.36.20 (release 27-06-2012 CrysAlis171 .NET)
(compiled Jul 11 2012,15:38:31)
;
_computing_data_reduction
;
CrysAlisPro, Agilent Technologies,
Version 1.171.36.20 (release 27-06-2012 CrysAlis171 .NET)
(compiled Jul 11 2012,15:38:31)
;
_computing_structure_refinement 'SHELXL-97 (Sheldrick, 1997)'
_computing_structure_solution 'SHELXS-97 (Sheldrick, 1990)'
_diffrn_ambient_temperature 150(2)
_diffrn_detector_area_resol_mean 15.9653
_diffrn_measured_fraction_theta_full 0.998
_diffrn_measured_fraction_theta_max 0.998
_diffrn_measurement_details
;
  1 omega  -20.00   60.00   1.0000   15.0000
omega____ theta____ kappa____ phi______ frames
    -       25.5614  -99.0000  -90.0000 80

  2 omega   29.00   94.00   1.0000   15.0000
omega____ theta____ kappa____ phi______ frames
    -       25.5614   57.0000   60.0000 65

  3 omega    6.00   39.00   1.0000   15.0000
omega____ theta____ kappa____ phi______ frames
    -       25.5614  -57.0000   30.0000 33

  4 omega  -75.00  -49.00   1.0000   15.0000
omega____ theta____ kappa____ phi______ frames
    -      -27.2801 -179.0000 -150.0000 26

  5 omega  -97.00    3.00   1.0000   15.0000
omega____ theta____ kappa____ phi______ frames
    -      -27.2801  -77.0000 -120.0000 100

  6 omega  -89.00  -41.00   1.0000   15.0000
omega____ theta____ kappa____ phi______ frames
    -      -27.2801  134.0000   66.0000 48

  7 omega  -90.00    9.00   1.0000   15.0000
omega____ theta____ kappa____ phi______ frames
    -      -27.2801  -19.0000   60.0000 99

  8 omega    0.00   58.00   1.0000   15.0000
omega____ theta____ kappa____ phi______ frames
    -       25.5614   37.0000    0.0000 58

;
_diffrn_measurement_device_type 'Xcalibur, Sapphire3'
_diffrn_measurement_method '\w scans'
_diffrn_radiation_monochromator graphite
_diffrn_radiation_source 'fine-focus sealed tube'
_diffrn_radiation_type MoK\a
_diffrn_radiation_wavelength 0.71073
_diffrn_reflns_av_R_equivalents 0.0564
_diffrn_reflns_av_sigmaI/netI 0.0558
_diffrn_reflns_limit_h_max 18
_diffrn_reflns_limit_h_min -17
_diffrn_reflns_limit_k_max 34
_diffrn_reflns_limit_k_min -34
_diffrn_reflns_limit_l_max 33
_diffrn_reflns_limit_l_min -33
_diffrn_reflns_number 95622
_diffrn_reflns_theta_full 28.28
_diffrn_reflns_theta_max 28.28
_diffrn_reflns_theta_min 3.38
_exptl_absorpt_coefficient_mu 1.969
_exptl_absorpt_correction_T_max 0.8023
_exptl_absorpt_correction_T_min 0.3217
_exptl_absorpt_correction_type analytical
_exptl_absorpt_process_details
;
CrysAlisPro, Agilent Technologies,
Version 1.171.36.20 (release 27-06-2012 CrysAlis171 .NET)
(compiled Jul 11 2012,15:38:31)
Analytical numeric absorption correction using a multifaceted crystal
            model based on expressions derived by R.C. Clark & J.S. Reid.
(Clark, R. C. & Reid, J. S. (1995). Acta Cryst. A51, 887-897)
;
_exptl_crystal_colour 'translucent light blue'
_exptl_crystal_density_diffrn 1.265
_exptl_crystal_description irregular
_exptl_crystal_F_000 3600
_exptl_crystal_size_max 0.75
_exptl_crystal_size_mid 0.36
_exptl_crystal_size_min 0.12
_refine_diff_density_max 1.395
_refine_diff_density_min -0.953
_refine_diff_density_rms 0.112
_refine_ls_extinction_method none
_refine_ls_goodness_of_fit_ref 1.052
_refine_ls_hydrogen_treatment constr
_refine_ls_matrix_type full
_refine_ls_number_parameters 932
_refine_ls_number_reflns 22368
_refine_ls_number_restraints 226
_refine_ls_restrained_S_all 1.084
_refine_ls_R_factor_all 0.0765
_refine_ls_R_factor_gt 0.0449
_refine_ls_shift/su_max 0.006
_refine_ls_shift/su_mean 0.000
_refine_ls_structure_factor_coef Fsqd
_refine_ls_weighting_details 'calc w=1/[\s^2^(Fo^2^)+(0.0355P)^2^+22.2811P] where P=(Fo^2^+2Fc^2^)/3'
_refine_ls_weighting_scheme calc
_refine_ls_wR_factor_gt 0.0941
_refine_ls_wR_factor_ref 0.1074
_reflns_number_gt 16407
_reflns_number_total 22368
_reflns_threshold_expression >2sigma(I)
_cod_data_source_file ja405815b_si_002_07.cif
_cod_data_source_block 6
_cod_original_sg_symbol_H-M 'P 21/n'
_cod_database_code 4120284

loop_
_symmetry_equiv_pos_as_xyz
'x, y, z'
'-x+1/2, y+1/2, -z+1/2'
'-x, -y, -z'
'x-1/2, -y-1/2, z-1/2'

loop_
_atom_site_label
_atom_site_type_symbol
_atom_site_fract_x
_atom_site_fract_y
_atom_site_fract_z
_atom_site_U_iso_or_equiv
_atom_site_adp_type
_atom_site_occupancy
_atom_site_symmetry_multiplicity
_atom_site_calc_flag
_atom_site_refinement_flags
_atom_site_disorder_assembly
_atom_site_disorder_group
U1 U 0.956457(10) 0.763319(6) 0.581269(6) 0.02102(5) Uani 1 1 d . . .
K1 K 0.79068(7) 0.97159(4) 0.70919(4) 0.0309(2) Uani 1 1 d . A 1
Si1 Si 1.22398(9) 0.74566(6) 0.57714(5) 0.0328(3) Uani 1 1 d . . .
N1 N 0.9894(3) 0.82235(15) 0.65392(15) 0.0350(9) Uani 1 1 d . . .
N2 N 0.9439(3) 0.85278(15) 0.67679(15) 0.0322(8) Uani 1 1 d . A .
N3 N 0.9003(4) 0.88233(19) 0.70001(18) 0.0539(13) Uani 1 1 d . . .
O1 O 1.1092(2) 0.74957(12) 0.58082(13) 0.0337(7) Uani 1 1 d . . .
O2 O 1.2763(2) 0.80246(15) 0.58952(15) 0.0470(9) Uani 1 1 d . . .
O3 O 1.2456(3) 0.73190(16) 0.51669(15) 0.0538(10) Uani 1 1 d . . .
O4 O 1.2769(3) 0.70843(17) 0.61992(17) 0.0601(11) Uani 1 1 d . . .
C1 C 1.3106(4) 0.8250(2) 0.6385(2) 0.0515(15) Uani 1 1 d . . .
C2 C 1.4118(4) 0.8061(3) 0.6531(3) 0.079(2) Uani 1 1 d . . .
H2A H 1.4101 0.7691 0.6592 0.119 Uiso 1 1 calc R . .
H2B H 1.4373 0.8232 0.6858 0.119 Uiso 1 1 calc R . .
H2C H 1.4538 0.8135 0.6239 0.119 Uiso 1 1 calc R . .
C3 C 1.3153(6) 0.8826(3) 0.6253(3) 0.081(2) Uani 1 1 d . . .
H3A H 1.3609 0.8882 0.5973 0.121 Uiso 1 1 calc R . .
H3B H 1.3372 0.9016 0.6575 0.121 Uiso 1 1 calc R . .
H3C H 1.2506 0.8946 0.6126 0.121 Uiso 1 1 calc R . .
C4 C 1.2426(5) 0.8157(3) 0.6825(3) 0.074(2) Uani 1 1 d . . .
H4A H 1.1792 0.8308 0.6726 0.111 Uiso 1 1 calc R . .
H4B H 1.2695 0.8312 0.7158 0.111 Uiso 1 1 calc R . .
H4C H 1.2351 0.7788 0.6877 0.111 Uiso 1 1 calc R . .
C5 C 1.3083(4) 0.7478(2) 0.4774(2) 0.0441(13) Uani 1 1 d . . .
C6 C 1.2716(6) 0.7974(3) 0.4536(3) 0.085(2) Uani 1 1 d . . .
H6A H 1.2073 0.7921 0.4355 0.128 Uiso 1 1 calc R . .
H6B H 1.3166 0.8096 0.4275 0.128 Uiso 1 1 calc R . .
H6C H 1.2670 0.8228 0.4820 0.128 Uiso 1 1 calc R . .
C7 C 1.4110(4) 0.7553(3) 0.5030(3) 0.081(2) Uani 1 1 d . . .
H7A H 1.4100 0.7819 0.5305 0.121 Uiso 1 1 calc R . .
H7B H 1.4545 0.7657 0.4754 0.121 Uiso 1 1 calc R . .
H7C H 1.4342 0.7232 0.5193 0.121 Uiso 1 1 calc R . .
C8 C 1.3096(5) 0.7067(3) 0.4363(3) 0.074(2) Uani 1 1 d . . .
H8A H 1.3376 0.6756 0.4527 0.111 Uiso 1 1 calc R . .
H8B H 1.3490 0.7177 0.4071 0.111 Uiso 1 1 calc R . .
H8C H 1.2432 0.6998 0.4222 0.111 Uiso 1 1 calc R . .
C9 C 1.2846(5) 0.6525(2) 0.6257(3) 0.0582(16) Uani 1 1 d . . .
C10 C 1.1872(7) 0.6305(3) 0.6141(3) 0.098(3) Uani 1 1 d . . .
H10A H 1.1453 0.6393 0.6430 0.147 Uiso 1 1 calc R . .
H10B H 1.1923 0.5933 0.6114 0.147 Uiso 1 1 calc R . .
H10C H 1.1592 0.6443 0.5802 0.147 Uiso 1 1 calc R . .
C11 C 1.3642(7) 0.6363(4) 0.5922(4) 0.126(4) Uani 1 1 d . . .
H11A H 1.3390 0.6329 0.5549 0.189 Uiso 1 1 calc R . .
H11B H 1.3899 0.6033 0.6051 0.189 Uiso 1 1 calc R . .
H11C H 1.4161 0.6619 0.5946 0.189 Uiso 1 1 calc R . .
C12 C 1.3144(5) 0.6443(3) 0.6837(3) 0.075(2) Uani 1 1 d . . .
H12A H 1.3775 0.6605 0.6921 0.112 Uiso 1 1 calc R . .
H12B H 1.3193 0.6076 0.6910 0.112 Uiso 1 1 calc R . .
H12C H 1.2658 0.6595 0.7059 0.112 Uiso 1 1 calc R . .
Si2 Si 0.86185(8) 0.68803(5) 0.46376(4) 0.0256(2) Uani 1 1 d . . .
O21 O 0.9202(2) 0.71534(12) 0.51304(11) 0.0283(6) Uani 1 1 d . . .
O22 O 0.8362(2) 0.72565(13) 0.41337(12) 0.0344(7) Uani 1 1 d . . .
O23 O 0.9206(2) 0.64031(12) 0.43962(11) 0.0325(7) Uani 1 1 d . . .
O24 O 0.7593(2) 0.66993(13) 0.48571(12) 0.0322(7) Uani 1 1 d . . .
C21 C 0.8933(4) 0.7450(2) 0.37222(19) 0.0423(12) Uani 1 1 d . . .
C22 C 0.9901(5) 0.7632(3) 0.3963(3) 0.082(2) Uani 1 1 d . . .
H22A H 0.9796 0.7873 0.4254 0.123 Uiso 1 1 calc R . .
H22B H 1.0259 0.7802 0.3687 0.123 Uiso 1 1 calc R . .
H22C H 1.0277 0.7339 0.4105 0.123 Uiso 1 1 calc R . .
C23 C 0.8366(5) 0.7902(3) 0.3477(2) 0.0651(18) Uani 1 1 d . . .
H23A H 0.7726 0.7786 0.3336 0.098 Uiso 1 1 calc R . .
H23B H 0.8722 0.8048 0.3186 0.098 Uiso 1 1 calc R . .
H23C H 0.8287 0.8162 0.3752 0.098 Uiso 1 1 calc R . .
C24 C 0.9047(7) 0.7039(3) 0.3311(2) 0.087(3) Uani 1 1 d . . .
H24A H 0.9341 0.6736 0.3484 0.131 Uiso 1 1 calc R . .
H24B H 0.9465 0.7163 0.3036 0.131 Uiso 1 1 calc R . .
H24C H 0.8408 0.6949 0.3145 0.131 Uiso 1 1 calc R . .
C25 C 0.9863(4) 0.60334(19) 0.46337(19) 0.0389(11) Uani 1 1 d . . .
C26 C 1.0890(4) 0.6269(3) 0.4629(2) 0.0591(16) Uani 1 1 d . . .
H26A H 1.1027 0.6361 0.4262 0.089 Uiso 1 1 calc R . .
H26B H 1.1372 0.6020 0.4770 0.089 Uiso 1 1 calc R . .
H26C H 1.0922 0.6576 0.4854 0.089 Uiso 1 1 calc R . .
C27 C 0.9804(5) 0.5570(2) 0.4280(2) 0.0627(17) Uani 1 1 d . . .
H27A H 0.9156 0.5418 0.4288 0.094 Uiso 1 1 calc R . .
H27B H 1.0294 0.5321 0.4408 0.094 Uiso 1 1 calc R . .
H27C H 0.9923 0.5670 0.3912 0.094 Uiso 1 1 calc R . .
C28 C 0.9639(5) 0.5912(2) 0.5203(2) 0.0545(15) Uani 1 1 d . . .
H28A H 0.9685 0.6224 0.5419 0.082 Uiso 1 1 calc R . .
H28B H 1.0107 0.5660 0.5352 0.082 Uiso 1 1 calc R . .
H28C H 0.8981 0.5772 0.5208 0.082 Uiso 1 1 calc R . .
C29 C 0.6701(4) 0.6524(3) 0.4593(2) 0.0526(16) Uani 1 1 d . . .
C30 C 0.6909(6) 0.6138(4) 0.4180(4) 0.137(5) Uani 1 1 d . . .
H30A H 0.7361 0.6282 0.3933 0.205 Uiso 1 1 calc R . .
H30B H 0.6303 0.6043 0.3981 0.205 Uiso 1 1 calc R . .
H30C H 0.7200 0.5835 0.4354 0.205 Uiso 1 1 calc R . .
C31 C 0.6176(4) 0.6988(4) 0.4332(3) 0.095(3) Uani 1 1 d . . .
H31A H 0.6031 0.7236 0.4609 0.142 Uiso 1 1 calc R . .
H31B H 0.5569 0.6876 0.4145 0.142 Uiso 1 1 calc R . .
H31C H 0.6593 0.7148 0.4076 0.142 Uiso 1 1 calc R . .
C32 C 0.6098(4) 0.6316(3) 0.5031(2) 0.0552(16) Uani 1 1 d . . .
H32A H 0.6431 0.6022 0.5201 0.083 Uiso 1 1 calc R . .
H32B H 0.5462 0.6209 0.4875 0.083 Uiso 1 1 calc R . .
H32C H 0.6012 0.6582 0.5299 0.083 Uiso 1 1 calc R . .
Si3 Si 0.86307(8) 0.70000(5) 0.69863(4) 0.0256(2) Uani 1 1 d . . .
O41 O 0.9058(2) 0.71426(12) 0.64236(11) 0.0276(6) Uani 1 1 d . . .
O42 O 0.8692(3) 0.63950(13) 0.71102(12) 0.0391(8) Uani 1 1 d . B .
O43 O 0.7530(2) 0.72082(15) 0.69710(13) 0.0414(9) Uani 1 1 d . . .
O44 O 0.9183(2) 0.72902(13) 0.74930(13) 0.0389(8) Uani 1 1 d . . .
C41 C 0.8381(3) 0.59638(18) 0.67759(17) 0.0323(10) Uani 1 1 d . . .
C42 C 0.9305(4) 0.5709(3) 0.6621(2) 0.0605(17) Uani 1 1 d . B .
H42A H 0.9671 0.5944 0.6405 0.091 Uiso 1 1 calc R . .
H42B H 0.9144 0.5400 0.6413 0.091 Uiso 1 1 calc R . .
H42C H 0.9701 0.5616 0.6945 0.091 Uiso 1 1 calc R . .
C43 C 0.7757(4) 0.6117(2) 0.6286(2) 0.0504(14) Uani 1 1 d . B .
H43A H 0.7179 0.6298 0.6396 0.076 Uiso 1 1 calc R . .
H43B H 0.7558 0.5812 0.6082 0.076 Uiso 1 1 calc R . .
H43C H 0.8128 0.6343 0.6062 0.076 Uiso 1 1 calc R . .
C44 C 0.7836(4) 0.5608(2) 0.7127(2) 0.0477(14) Uani 1 1 d . B 2
H44A H 0.8255 0.5514 0.7441 0.072 Uiso 1 1 calc R B 2
H44B H 0.7646 0.5301 0.6924 0.072 Uiso 1 1 calc R B 2
H44C H 0.7254 0.5781 0.7243 0.072 Uiso 1 1 calc R B 2
C45 C 0.6851(3) 0.7292(2) 0.7368(2) 0.0406(12) Uani 1 1 d . . .
C46 C 0.5880(4) 0.7110(3) 0.7121(3) 0.073(2) Uani 1 1 d . . .
H46A H 0.5716 0.7303 0.6792 0.109 Uiso 1 1 calc R . .
H46B H 0.5376 0.7164 0.7375 0.109 Uiso 1 1 calc R . .
H46C H 0.5920 0.6746 0.7036 0.109 Uiso 1 1 calc R . .
C47 C 0.7076(4) 0.6976(3) 0.7866(2) 0.067(2) Uani 1 1 d . . .
H47A H 0.7105 0.6614 0.7769 0.100 Uiso 1 1 calc R . .
H47B H 0.6566 0.7028 0.8117 0.100 Uiso 1 1 calc R . .
H47C H 0.7703 0.7082 0.8035 0.100 Uiso 1 1 calc R . .
C48 C 0.6833(8) 0.7855(3) 0.7479(4) 0.126(4) Uani 1 1 d . . .
H48A H 0.7484 0.7969 0.7602 0.189 Uiso 1 1 calc R . .
H48B H 0.6378 0.7925 0.7756 0.189 Uiso 1 1 calc R . .
H48C H 0.6623 0.8038 0.7150 0.189 Uiso 1 1 calc R . .
C49 C 1.0124(4) 0.7239(2) 0.7759(2) 0.0407(12) Uani 1 1 d . . .
C50 C 1.0050(5) 0.6925(2) 0.8265(2) 0.0588(16) Uani 1 1 d . . .
H50A H 0.9571 0.7081 0.8489 0.088 Uiso 1 1 calc R . .
H50B H 1.0684 0.6915 0.8463 0.088 Uiso 1 1 calc R . .
H50C H 0.9845 0.6577 0.8169 0.088 Uiso 1 1 calc R . .
C51 C 1.0448(5) 0.7792(2) 0.7897(2) 0.0570(16) Uani 1 1 d . . .
H51A H 1.0513 0.7984 0.7566 0.085 Uiso 1 1 calc R . .
H51B H 1.1074 0.7784 0.8104 0.085 Uiso 1 1 calc R . .
H51C H 0.9961 0.7956 0.8109 0.085 Uiso 1 1 calc R . .
C52 C 1.0844(4) 0.7013(3) 0.7394(2) 0.0578(17) Uani 1 1 d . . .
H52A H 1.0642 0.6665 0.7293 0.087 Uiso 1 1 calc R . .
H52B H 1.1489 0.7003 0.7581 0.087 Uiso 1 1 calc R . .
H52C H 1.0868 0.7223 0.7071 0.087 Uiso 1 1 calc R . .
Si4 Si 0.75090(9) 0.83165(5) 0.54551(5) 0.0319(3) Uani 1 1 d . . .
Si5 Si 0.93996(11) 0.88685(5) 0.52766(5) 0.0370(3) Uani 1 1 d . . .
N61 N 0.8754(3) 0.83460(14) 0.54523(13) 0.0289(8) Uani 1 1 d . . .
C61 C 0.7132(3) 0.7693(2) 0.57302(19) 0.0377(11) Uani 1 1 d . . .
H61A H 0.7371 0.7415 0.5511 0.057 Uiso 1 1 calc R . .
H61B H 0.6422 0.7678 0.5726 0.057 Uiso 1 1 calc R . .
H61C H 0.7405 0.7657 0.6099 0.057 Uiso 1 1 calc R . .
C62 C 0.6897(4) 0.8368(2) 0.4767(2) 0.0506(14) Uani 1 1 d . . .
H62A H 0.7052 0.8699 0.4610 0.076 Uiso 1 1 calc R . .
H62B H 0.6193 0.8338 0.4789 0.076 Uiso 1 1 calc R . .
H62C H 0.7128 0.8093 0.4541 0.076 Uiso 1 1 calc R . .
C63 C 0.7006(4) 0.8816(2) 0.5903(2) 0.0521(15) Uani 1 1 d . . .
H63A H 0.7321 0.8786 0.6264 0.078 Uiso 1 1 calc R . .
H63B H 0.6305 0.8766 0.5920 0.078 Uiso 1 1 calc R . .
H63C H 0.7131 0.9156 0.5759 0.078 Uiso 1 1 calc R . .
C64 C 0.8976(5) 0.9152(3) 0.4616(2) 0.0632(17) Uani 1 1 d . . .
H64A H 0.8958 0.8886 0.4340 0.095 Uiso 1 1 calc R . .
H64B H 0.9425 0.9423 0.4521 0.095 Uiso 1 1 calc R . .
H64C H 0.8324 0.9295 0.4641 0.095 Uiso 1 1 calc R . .
C65 C 1.0697(4) 0.8689(2) 0.5220(3) 0.0610(17) Uani 1 1 d . . .
H65A H 1.0962 0.8553 0.5563 0.091 Uiso 1 1 calc R . .
H65B H 1.1069 0.8992 0.5126 0.091 Uiso 1 1 calc R . .
H65C H 1.0743 0.8429 0.4941 0.091 Uiso 1 1 calc R . .
C66 C 0.9381(6) 0.9416(2) 0.5760(3) 0.076(2) Uani 1 1 d . . .
H66A H 0.8708 0.9521 0.5802 0.115 Uiso 1 1 calc R . .
H66B H 0.9747 0.9703 0.5624 0.115 Uiso 1 1 calc R . .
H66C H 0.9678 0.9309 0.6108 0.115 Uiso 1 1 calc R . .
O81 O 0.5805(2) 0.96940(14) 0.70703(15) 0.0444(9) Uani 1 1 d . . .
O82 O 0.6708(3) 1.03296(14) 0.63543(14) 0.0468(9) Uani 1 1 d . . .
O83 O 0.8572(3) 1.06694(14) 0.66820(13) 0.0416(8) Uani 1 1 d . . .
O84 O 0.9716(2) 1.01436(14) 0.74442(14) 0.0434(8) Uani 1 1 d . . .
O85 O 0.8764(3) 0.94947(14) 0.81435(13) 0.0450(9) Uani 1 1 d . . .
O86 O 0.6920(3) 0.91188(13) 0.78117(13) 0.0429(8) Uani 1 1 d . . .
C81 C 0.5352(4) 0.9825(2) 0.6569(2) 0.0528(15) Uani 1 1 d . A .
H81A H 0.4637 0.9824 0.6588 0.063 Uiso 1 1 calc R . .
H81B H 0.5526 0.9575 0.6294 0.063 Uiso 1 1 calc R . .
C82 C 0.5693(4) 1.0347(2) 0.6425(3) 0.0567(16) Uani 1 1 d . A .
H82A H 0.5342 1.0463 0.6090 0.068 Uiso 1 1 calc R . .
H82B H 0.5559 1.0591 0.6713 0.068 Uiso 1 1 calc R . .
C83 C 0.7059(5) 1.0818(2) 0.6221(2) 0.0575(16) Uani 1 1 d . A .
H83A H 0.6912 1.1067 0.6502 0.069 Uiso 1 1 calc R . .
H83B H 0.6737 1.0934 0.5878 0.069 Uiso 1 1 calc R . .
C84 C 0.8130(5) 1.0789(2) 0.6172(2) 0.0561(16) Uani 1 1 d . A .
H84A H 0.8284 1.0522 0.5910 0.067 Uiso 1 1 calc R . .
H84B H 0.8377 1.1120 0.6046 0.067 Uiso 1 1 calc R . .
C85 C 0.9601(4) 1.0702(2) 0.6700(2) 0.0504(14) Uani 1 1 d . A .
H85A H 0.9802 1.1038 0.6561 0.060 Uiso 1 1 calc R . .
H85B H 0.9868 1.0431 0.6476 0.060 Uiso 1 1 calc R . .
C86 C 0.9973(4) 1.0640(2) 0.7268(2) 0.0501(14) Uani 1 1 d . A .
H86A H 1.0688 1.0682 0.7297 0.060 Uiso 1 1 calc R . .
H86B H 0.9685 1.0903 0.7494 0.060 Uiso 1 1 calc R . .
C87 C 1.0074(4) 1.0050(2) 0.7979(2) 0.0541(15) Uani 1 1 d . A .
H87A H 0.9792 1.0299 0.8224 0.065 Uiso 1 1 calc R . .
H87B H 1.0789 1.0087 0.8009 0.065 Uiso 1 1 calc R . .
C88 C 0.9795(4) 0.9520(2) 0.8127(2) 0.0557(15) Uani 1 1 d . A .
H88A H 1.0017 0.9274 0.7859 0.067 Uiso 1 1 calc R . .
H88B H 1.0105 0.9429 0.8481 0.067 Uiso 1 1 calc R . .
C89 C 0.8437(5) 0.9001(2) 0.8290(2) 0.0541(15) Uani 1 1 d . A .
H89A H 0.8755 0.8899 0.8638 0.065 Uiso 1 1 calc R . .
H89B H 0.8607 0.8747 0.8017 0.065 Uiso 1 1 calc R . .
C90 C 0.7371(5) 0.9017(2) 0.8327(2) 0.0577(16) Uani 1 1 d . A .
H90A H 0.7138 0.8686 0.8462 0.069 Uiso 1 1 calc R . .
H90B H 0.7199 0.9288 0.8581 0.069 Uiso 1 1 calc R . .
C91 C 0.5894(4) 0.9152(2) 0.7822(2) 0.0560(16) Uani 1 1 d . A .
H91A H 0.5714 0.9445 0.8045 0.067 Uiso 1 1 calc R . .
H91B H 0.5634 0.8837 0.7979 0.067 Uiso 1 1 calc R . .
C92 C 0.5477(3) 0.92181(16) 0.72656(18) 0.0533(15) Uani 1 1 d . A .
H92A H 0.5690 0.8936 0.7037 0.064 Uiso 1 1 calc R . .
H92B H 0.4759 0.9214 0.7260 0.064 Uiso 1 1 calc R . .
C101 C 0.7701(3) 0.47449(16) 0.20514(18) 0.158(5) Uani 1 1 d RU C 1
C102 C 0.8294(3) 0.47250(16) 0.25191(18) 0.141(4) Uani 1 1 d RDU . .
H102 H 0.8731 0.4448 0.2580 0.169 Uiso 1 1 calc R D 1
C103 C 0.8247(3) 0.51104(16) 0.28978(18) 0.206(6) Uani 1 1 d RU C .
H103 H 0.8653 0.5097 0.3218 0.247 Uiso 1 1 calc R . .
C104 C 0.7607(3) 0.55157(16) 0.28087(18) 0.189(6) Uani 1 1 d RU . .
H104 H 0.7576 0.5779 0.3068 0.226 Uiso 1 1 calc R . .
C105 C 0.7014(3) 0.55356(16) 0.23410(18) 0.213(6) Uani 1 1 d RU C .
H105 H 0.6576 0.5813 0.2280 0.255 Uiso 1 1 calc R . .
C106 C 0.7061(3) 0.51502(16) 0.19623(18) 0.151(5) Uani 1 1 d RDU . .
H106 H 0.6655 0.5164 0.1642 0.181 Uiso 1 1 calc R E 1
C107 C 0.7771(8) 0.4354(3) 0.1742(3) 0.203(7) Uani 1 1 d DU . .
H10D H 0.8190 0.4097 0.1922 0.304 Uiso 1 1 calc R C 1
H10E H 0.8051 0.4460 0.1409 0.304 Uiso 1 1 calc R C 1
H10F H 0.7124 0.4209 0.1661 0.304 Uiso 1 1 calc R C 1
C111 C 0.6425(7) 0.4877(3) 0.5160(3) 0.166(7) Uani 0.50 1 d PRDU C -1
C112 C 0.5933(7) 0.4987(3) 0.5627(3) 0.127(6) Uani 0.50 1 d PRDU C -1
H112 H 0.6294 0.4986 0.5963 0.152 Uiso 0.50 1 calc PR C -1
C113 C 0.4934(7) 0.5100(3) 0.5618(3) 0.197(8) Uani 0.50 1 d PRDU C -1
H113 H 0.4631 0.5175 0.5940 0.237 Uiso 0.50 1 calc PR C -1
C114 C 0.4413(6) 0.5099(3) 0.5146(4) 0.174(8) Uani 0.50 1 d PRDU C -1
H114 H 0.3739 0.5176 0.5123 0.209 Uiso 0.50 1 calc PR C -1
C115 C 0.4905(6) 0.4980(3) 0.4688(4) 0.184(8) Uani 0.50 1 d PRDU C -1
H115 H 0.4540 0.4972 0.4354 0.221 Uiso 0.50 1 calc PR C -1
C116 C 0.5920(7) 0.4871(3) 0.4691(3) 0.214(9) Uani 0.50 1 d PRDU C -1
H116 H 0.6222 0.4796 0.4369 0.257 Uiso 0.50 1 calc PR C -1
C117 C 0.7354(7) 0.4792(4) 0.5329(3) 0.165(9) Uani 0.50 1 d PDU C -1
H11D H 0.7731 0.4705 0.5022 0.248 Uiso 0.50 1 calc PR C -1
H11E H 0.7384 0.4508 0.5584 0.248 Uiso 0.50 1 calc PR C -1
H11F H 0.7625 0.5099 0.5503 0.248 Uiso 0.50 1 calc PR C -1
C121 C 0.9350(7) 0.5068(4) 1.0012(3) 0.126(6) Uani 0.50 1 d PRDU C -1
C122 C 0.9420(7) 0.4540(4) 0.9960(3) 0.121(6) Uani 0.50 1 d PRDU C -1
H122 H 0.8862 0.4331 0.9985 0.145 Uiso 0.50 1 calc PR C -1
C123 C 1.0310(7) 0.4323(4) 0.9871(3) 0.125(6) Uani 0.50 1 d PRDU C -1
H123 H 1.0366 0.3963 0.9835 0.150 Uiso 0.50 1 calc PR C -1
C124 C 1.1131(7) 0.4634(4) 0.9834(3) 0.153(7) Uani 0.50 1 d PRDU C -1
H124 H 1.1741 0.4483 0.9774 0.183 Uiso 0.50 1 calc PR C -1
C125 C 1.1063(7) 0.5163(4) 0.9885(4) 0.127(7) Uani 0.50 1 d PRDU C -1
H125 H 1.1620 0.5372 0.9859 0.153 Uiso 0.50 1 calc PR C -1
C126 C 1.0172(7) 0.5379(4) 0.9974(4) 0.107(6) Uani 0.50 1 d PRDU C -1
H126 H 1.0116 0.5739 1.0009 0.129 Uiso 0.50 1 calc PR C -1
C127 C 0.8486(9) 0.5258(6) 1.0104(4) 0.154(10) Uani 0.50 1 d PDU C -1
H12D H 0.8016 0.5161 0.9813 0.231 Uiso 0.50 1 calc PR C -1
H12E H 0.8528 0.5632 1.0124 0.231 Uiso 0.50 1 calc PR C -1
H12F H 0.8275 0.5124 1.0443 0.231 Uiso 0.50 1 calc PR C -1

loop_
_atom_site_aniso_label
_atom_site_aniso_U_11
_atom_site_aniso_U_22
_atom_site_aniso_U_33
_atom_site_aniso_U_23
_atom_site_aniso_U_13
_atom_site_aniso_U_12
U1 0.01957(7) 0.01927(7) 0.02427(7) -0.00145(7) 0.00171(5) 0.00143(7)
K1 0.0388(5) 0.0248(5) 0.0295(5) 0.0004(4) 0.0053(4) 0.0014(4)
Si1 0.0211(6) 0.0450(8) 0.0325(6) 0.0018(6) 0.0025(5) 0.0041(5)
N1 0.045(2) 0.030(2) 0.0289(19) -0.0071(17) -0.0077(17) 0.0085(18)
N2 0.039(2) 0.028(2) 0.0289(18) -0.0046(17) -0.0055(17) 0.0030(17)
N3 0.079(3) 0.043(3) 0.040(2) -0.009(2) 0.003(2) 0.019(3)
O1 0.0238(15) 0.0316(18) 0.0461(18) -0.0068(14) 0.0043(14) 0.0021(12)
O2 0.0402(19) 0.048(2) 0.052(2) -0.0033(18) 0.0010(17) -0.0097(17)
O3 0.062(2) 0.055(3) 0.047(2) -0.0072(19) 0.0273(18) -0.013(2)
O4 0.053(2) 0.058(3) 0.068(3) 0.010(2) -0.013(2) 0.010(2)
C1 0.037(3) 0.060(4) 0.057(3) -0.014(3) -0.002(3) -0.014(3)
C2 0.040(3) 0.067(5) 0.126(6) -0.022(5) -0.032(4) 0.001(3)
C3 0.090(5) 0.055(4) 0.095(5) -0.011(4) -0.018(4) -0.007(4)
C4 0.065(4) 0.095(6) 0.061(4) -0.028(4) -0.002(3) -0.016(4)
C5 0.046(3) 0.041(3) 0.047(3) -0.003(2) 0.020(2) 0.000(2)
C6 0.130(7) 0.062(5) 0.066(4) 0.013(4) 0.033(5) 0.027(5)
C7 0.040(3) 0.112(7) 0.094(5) -0.014(5) 0.024(3) -0.005(4)
C8 0.092(5) 0.066(5) 0.070(4) -0.015(4) 0.048(4) -0.013(4)
C9 0.057(4) 0.050(4) 0.069(4) 0.019(3) 0.008(3) 0.014(3)
C10 0.135(8) 0.071(5) 0.084(5) 0.019(5) -0.035(5) -0.030(5)
C11 0.161(9) 0.091(7) 0.136(8) 0.038(6) 0.082(7) 0.085(7)
C12 0.072(4) 0.069(5) 0.082(5) 0.028(4) -0.005(4) 0.012(4)
Si2 0.0237(6) 0.0324(7) 0.0208(5) -0.0036(5) 0.0012(4) 0.0014(5)
O21 0.0235(14) 0.0326(17) 0.0287(14) -0.0047(13) 0.0000(12) 0.0029(13)
O22 0.0352(17) 0.041(2) 0.0271(15) 0.0029(14) 0.0039(13) 0.0017(14)
O23 0.0356(17) 0.0357(19) 0.0261(15) -0.0071(14) 0.0006(13) 0.0046(14)
O24 0.0260(15) 0.042(2) 0.0283(15) -0.0039(14) 0.0014(12) -0.0030(14)
C21 0.047(3) 0.049(3) 0.032(2) 0.007(2) 0.009(2) 0.003(2)
C22 0.051(4) 0.110(6) 0.085(5) 0.044(5) 0.003(3) -0.024(4)
C23 0.076(4) 0.073(5) 0.047(3) 0.022(3) 0.006(3) 0.010(4)
C24 0.159(8) 0.063(5) 0.045(3) -0.004(3) 0.051(4) 0.006(5)
C25 0.050(3) 0.032(3) 0.035(2) -0.001(2) 0.011(2) 0.012(2)
C26 0.049(3) 0.069(4) 0.061(4) 0.002(3) 0.012(3) 0.009(3)
C27 0.097(5) 0.040(3) 0.053(3) -0.013(3) 0.017(3) 0.015(3)
C28 0.078(4) 0.048(4) 0.038(3) 0.007(3) 0.012(3) 0.017(3)
C29 0.028(3) 0.091(5) 0.039(3) -0.021(3) 0.000(2) -0.015(3)
C30 0.064(5) 0.209(12) 0.139(8) -0.130(8) 0.024(5) -0.059(6)
C31 0.034(3) 0.177(9) 0.072(5) 0.059(5) -0.015(3) -0.010(4)
C32 0.033(3) 0.068(4) 0.064(4) 0.000(3) 0.004(3) -0.015(3)
Si3 0.0255(6) 0.0290(7) 0.0222(5) 0.0006(5) 0.0013(5) 0.0002(5)
O41 0.0282(15) 0.0278(16) 0.0271(14) 0.0011(13) 0.0045(12) -0.0018(13)
O42 0.056(2) 0.0294(18) 0.0303(16) 0.0059(14) -0.0061(15) -0.0038(16)
O43 0.0327(17) 0.059(2) 0.0332(17) 0.0078(16) 0.0069(14) 0.0121(16)
O44 0.0370(18) 0.043(2) 0.0366(17) -0.0086(16) -0.0016(14) 0.0007(15)
C41 0.046(3) 0.024(2) 0.027(2) 0.0033(18) 0.003(2) -0.002(2)
C42 0.058(4) 0.074(5) 0.049(3) -0.015(3) -0.001(3) 0.014(3)
C43 0.067(4) 0.043(3) 0.040(3) 0.000(2) -0.012(3) -0.009(3)
C44 0.069(4) 0.038(3) 0.037(3) 0.007(2) 0.006(3) -0.017(3)
C45 0.031(2) 0.049(3) 0.044(3) 0.002(2) 0.018(2) 0.010(2)
C46 0.042(3) 0.097(6) 0.081(5) 0.002(4) 0.012(3) 0.000(3)
C47 0.054(4) 0.101(6) 0.047(3) 0.017(3) 0.025(3) 0.012(4)
C48 0.168(9) 0.049(5) 0.174(10) -0.039(6) 0.115(8) -0.010(5)
C49 0.039(3) 0.045(3) 0.036(2) -0.005(2) -0.012(2) 0.003(2)
C50 0.065(4) 0.057(4) 0.053(3) 0.017(3) -0.007(3) 0.000(3)
C51 0.068(4) 0.045(3) 0.055(3) -0.007(3) -0.019(3) -0.007(3)
C52 0.031(3) 0.083(5) 0.058(3) -0.018(3) -0.010(3) 0.005(3)
Si4 0.0365(7) 0.0329(7) 0.0261(6) 0.0014(5) 0.0002(5) 0.0120(6)
Si5 0.0525(8) 0.0251(7) 0.0339(7) 0.0056(6) 0.0084(6) 0.0024(6)
N61 0.039(2) 0.0237(19) 0.0237(17) 0.0027(15) 0.0025(15) 0.0050(16)
C61 0.031(2) 0.046(3) 0.036(2) 0.002(2) 0.005(2) 0.006(2)
C62 0.053(3) 0.060(4) 0.037(3) 0.004(3) -0.013(2) 0.009(3)
C63 0.050(3) 0.056(4) 0.050(3) -0.007(3) 0.001(3) 0.021(3)
C64 0.074(4) 0.063(4) 0.053(3) 0.028(3) 0.010(3) 0.003(3)
C65 0.048(3) 0.050(4) 0.085(5) 0.013(3) 0.008(3) -0.010(3)
C66 0.137(7) 0.030(3) 0.065(4) -0.006(3) 0.029(4) -0.018(4)
O81 0.0413(19) 0.033(2) 0.058(2) -0.0076(17) 0.0017(17) -0.0061(16)
O82 0.056(2) 0.036(2) 0.047(2) 0.0015(17) -0.0056(18) 0.0063(17)
O83 0.048(2) 0.038(2) 0.0387(18) 0.0088(16) 0.0082(16) -0.0017(16)
O84 0.044(2) 0.041(2) 0.0442(19) -0.0055(17) -0.0055(16) -0.0050(16)
O85 0.063(2) 0.036(2) 0.0346(18) 0.0041(16) -0.0046(17) 0.0074(18)
O86 0.058(2) 0.034(2) 0.0388(18) 0.0012(16) 0.0186(17) -0.0036(17)
C81 0.035(3) 0.056(4) 0.067(4) -0.017(3) -0.007(3) 0.002(3)
C82 0.051(3) 0.054(4) 0.062(4) -0.004(3) -0.015(3) 0.018(3)
C83 0.076(4) 0.040(3) 0.054(3) 0.014(3) -0.014(3) 0.004(3)
C84 0.087(5) 0.041(3) 0.042(3) 0.016(3) 0.012(3) -0.003(3)
C85 0.057(3) 0.038(3) 0.059(3) 0.001(3) 0.023(3) -0.013(3)
C86 0.041(3) 0.041(3) 0.069(4) -0.013(3) 0.008(3) -0.011(2)
C87 0.047(3) 0.055(4) 0.057(3) -0.015(3) -0.019(3) 0.000(3)
C88 0.058(4) 0.061(4) 0.046(3) 0.003(3) -0.015(3) 0.015(3)
C89 0.088(5) 0.041(3) 0.033(3) 0.010(2) 0.003(3) 0.012(3)
C90 0.098(5) 0.043(3) 0.035(3) 0.010(2) 0.024(3) -0.001(3)
C91 0.067(4) 0.034(3) 0.071(4) -0.006(3) 0.039(3) -0.015(3)
C92 0.043(3) 0.039(3) 0.080(4) -0.017(3) 0.017(3) -0.012(2)
C101 0.113(7) 0.179(10) 0.184(10) 0.049(9) 0.026(7) -0.093(7)
C102 0.106(7) 0.207(11) 0.107(7) 0.035(8) -0.011(6) -0.083(7)
C103 0.165(11) 0.247(14) 0.210(11) 0.069(11) 0.043(10) -0.091(10)
C104 0.159(11) 0.196(12) 0.220(12) 0.058(11) 0.091(10) -0.066(9)
C105 0.166(11) 0.176(12) 0.306(15) 0.104(12) 0.096(11) -0.015(10)
C106 0.084(6) 0.148(10) 0.225(11) 0.111(9) 0.036(7) -0.006(6)
C107 0.209(13) 0.201(15) 0.209(14) -0.084(11) 0.107(11) -0.134(12)
C111 0.209(13) 0.084(10) 0.197(13) 0.004(11) -0.047(11) -0.024(11)
C112 0.146(12) 0.084(9) 0.147(11) 0.059(9) -0.017(10) -0.024(9)
C113 0.225(14) 0.153(12) 0.210(14) 0.017(12) -0.017(12) -0.033(12)
C114 0.181(14) 0.106(11) 0.238(14) -0.007(12) 0.031(12) -0.057(11)
C115 0.231(15) 0.116(11) 0.208(14) 0.008(12) 0.036(13) -0.064(12)
C116 0.247(15) 0.143(12) 0.251(14) -0.009(12) -0.001(13) -0.045(12)
C117 0.25(2) 0.085(14) 0.157(18) 0.015(14) -0.005(18) 0.001(16)
C121 0.167(12) 0.121(12) 0.085(9) 0.004(10) -0.027(10) -0.037(11)
C122 0.150(12) 0.128(12) 0.079(9) -0.024(9) -0.034(9) -0.044(10)
C123 0.161(12) 0.131(12) 0.077(9) -0.021(9) -0.033(9) -0.056(10)
C124 0.192(13) 0.186(14) 0.072(9) -0.022(10) -0.053(10) -0.009(12)
C125 0.172(12) 0.126(12) 0.079(9) 0.028(10) -0.035(10) -0.049(11)
C126 0.144(12) 0.122(11) 0.050(7) -0.001(8) -0.043(8) -0.066(9)
C127 0.21(2) 0.17(2) 0.072(12) -0.012(13) -0.032(14) -0.086(17)

loop_
_atom_type_symbol
_atom_type_description
_atom_type_scat_dispersion_real
_atom_type_scat_dispersion_imag
_atom_type_scat_source
C C 0.0033 0.0016 'International Tables Vol C Tables 4.2.6.8 and 6.1.1.4'
H H 0.0000 0.0000 'International Tables Vol C Tables 4.2.6.8 and 6.1.1.4'
N N 0.0061 0.0033 'International Tables Vol C Tables 4.2.6.8 and 6.1.1.4'
O O 0.0106 0.0060 'International Tables Vol C Tables 4.2.6.8 and 6.1.1.4'
Si Si 0.0817 0.0704 'International Tables Vol C Tables 4.2.6.8 and 6.1.1.4'
U U -9.6767 9.6646 'International Tables Vol C Tables 4.2.6.8 and 6.1.1.4'
K K 0.2009 0.2494 'International Tables Vol C Tables 4.2.6.8 and 6.1.1.4'

loop_
_exptl_crystal_face_index_h
_exptl_crystal_face_index_k
_exptl_crystal_face_index_l
_exptl_crystal_face_perp_dist
_exptl_oxdiff_crystal_face_indexfrac_h
_exptl_oxdiff_crystal_face_indexfrac_k
_exptl_oxdiff_crystal_face_indexfrac_l
_exptl_oxdiff_crystal_face_x
_exptl_oxdiff_crystal_face_y
_exptl_oxdiff_crystal_face_z
0 1 0 0.0635 -0.0010 1.0011 -0.0006 0.0226 0.0149 -0.0001
0 -1 0 0.0535 0.0010 -1.0011 0.0006 -0.0226 -0.0149 0.0001
0 0 1 0.2080 -0.0019 0.0007 0.9992 -0.0148 0.0223 -0.0093
0 0 -1 0.1490 0.0019 -0.0007 -0.9992 0.0148 -0.0223 0.0093
-1 0 1 0.4029 -1.0023 0.0002 1.0008 -0.0041 0.0060 -0.0570
1 0 -1 0.3809 1.0023 -0.0002 -1.0008 0.0041 -0.0060 0.0570
1 0 1 0.2627 0.9984 0.0012 0.9977 -0.0255 0.0387 0.0384
-1 0 -1 0.2377 -0.9984 -0.0012 -0.9977 0.0255 -0.0387 -0.0384

loop_
_geom_angle_atom_site_label_1
_geom_angle_atom_site_label_2
_geom_angle_atom_site_label_3
_geom_angle
O1 U1 O41 105.45(12)
O1 U1 O21 94.55(11)
O41 U1 O21 98.36(11)
O1 U1 N61 125.67(13)
O41 U1 N61 125.87(12)
O21 U1 N61 94.44(12)
O1 U1 N1 88.33(13)
O41 U1 N1 84.33(13)
O21 U1 N1 175.36(12)
N61 U1 N1 80.92(13)
O1 U1 Si4 152.48(9)
O41 U1 Si4 101.46(8)
O21 U1 Si4 87.06(8)
N61 U1 Si4 27.11(10)
N1 U1 Si4 88.70(9)
O86 K1 N3 82.69(13)
O86 K1 O84 118.36(11)
N3 K1 O84 83.42(13)
O86 K1 O83 153.35(11)
N3 K1 O83 120.72(13)
O84 K1 O83 58.12(10)
O86 K1 O85 59.20(11)
N3 K1 O85 73.33(12)
O84 K1 O85 59.26(11)
O83 K1 O85 112.30(11)
O86 K1 O82 116.08(12)
N3 K1 O82 134.63(12)
O84 K1 O82 116.03(11)
O83 K1 O82 58.06(10)
O85 K1 O82 152.04(11)
O86 K1 O81 58.39(11)
N3 K1 O81 121.79(14)
O84 K1 O81 151.29(11)
O83 K1 O81 110.58(11)
O85 K1 O81 111.60(11)
O82 K1 O81 57.72(11)
O4 Si1 O1 114.6(2)
O4 Si1 O3 113.2(2)
O1 Si1 O3 108.1(2)
O4 Si1 O2 104.2(2)
O1 Si1 O2 110.52(18)
O3 Si1 O2 105.8(2)
N2 N1 U1 135.7(3)
N3 N2 N1 178.7(5)
N2 N3 K1 153.9(4)
Si1 O1 U1 173.3(2)
C1 O2 Si1 130.5(4)
C5 O3 Si1 138.5(4)
C9 O4 Si1 134.6(4)
O2 C1 C2 109.3(5)
O2 C1 C4 111.9(4)
C2 C1 C4 112.1(6)
O2 C1 C3 103.8(5)
C2 C1 C3 108.9(5)
C4 C1 C3 110.5(6)
C1 C2 H2A 109.5
C1 C2 H2B 109.5
H2A C2 H2B 109.5
C1 C2 H2C 109.5
H2A C2 H2C 109.5
H2B C2 H2C 109.5
C1 C3 H3A 109.5
C1 C3 H3B 109.5
H3A C3 H3B 109.5
C1 C3 H3C 109.5
H3A C3 H3C 109.5
H3B C3 H3C 109.5
C1 C4 H4A 109.5
C1 C4 H4B 109.5
H4A C4 H4B 109.5
C1 C4 H4C 109.5
H4A C4 H4C 109.5
H4B C4 H4C 109.5
O3 C5 C8 107.6(5)
O3 C5 C6 109.0(5)
C8 C5 C6 111.5(6)
O3 C5 C7 109.8(5)
C8 C5 C7 109.4(5)
C6 C5 C7 109.5(6)
C5 C6 H6A 109.5
C5 C6 H6B 109.5
H6A C6 H6B 109.5
C5 C6 H6C 109.5
H6A C6 H6C 109.5
H6B C6 H6C 109.5
C5 C7 H7A 109.5
C5 C7 H7B 109.5
H7A C7 H7B 109.5
C5 C7 H7C 109.5
H7A C7 H7C 109.5
H7B C7 H7C 109.5
C5 C8 H8A 109.5
C5 C8 H8B 109.5
H8A C8 H8B 109.5
C5 C8 H8C 109.5
H8A C8 H8C 109.5
H8B C8 H8C 109.5
O4 C9 C10 108.0(5)
O4 C9 C11 106.3(6)
C10 C9 C11 118.2(8)
O4 C9 C12 104.6(6)
C10 C9 C12 109.1(6)
C11 C9 C12 109.7(6)
C9 C10 H10A 109.5
C9 C10 H10B 109.5
H10A C10 H10B 109.5
C9 C10 H10C 109.5
H10A C10 H10C 109.5
H10B C10 H10C 109.5
C9 C11 H11A 109.5
C9 C11 H11B 109.5
H11A C11 H11B 109.5
C9 C11 H11C 109.5
H11A C11 H11C 109.5
H11B C11 H11C 109.5
C9 C12 H12A 109.5
C9 C12 H12B 109.5
H12A C12 H12B 109.5
C9 C12 H12C 109.5
H12A C12 H12C 109.5
H12B C12 H12C 109.5
O21 Si2 O24 106.14(16)
O21 Si2 O22 113.79(18)
O24 Si2 O22 106.71(17)
O21 Si2 O23 113.05(16)
O24 Si2 O23 111.51(18)
O22 Si2 O23 105.56(17)
Si2 O21 U1 162.49(18)
C21 O22 Si2 132.2(3)
C25 O23 Si2 133.1(3)
C29 O24 Si2 132.8(3)
O22 C21 C24 109.0(5)
O22 C21 C22 109.7(4)
C24 C21 C22 111.9(6)
O22 C21 C23 105.8(4)
C24 C21 C23 110.6(5)
C22 C21 C23 109.6(6)
C21 C22 H22A 109.5
C21 C22 H22B 109.5
H22A C22 H22B 109.5
C21 C22 H22C 109.5
H22A C22 H22C 109.5
H22B C22 H22C 109.5
C21 C23 H23A 109.5
C21 C23 H23B 109.5
H23A C23 H23B 109.5
C21 C23 H23C 109.5
H23A C23 H23C 109.5
H23B C23 H23C 109.5
C21 C24 H24A 109.5
C21 C24 H24B 109.5
H24A C24 H24B 109.5
C21 C24 H24C 109.5
H24A C24 H24C 109.5
H24B C24 H24C 109.5
O23 C25 C27 106.9(4)
O23 C25 C28 112.0(4)
C27 C25 C28 112.3(5)
O23 C25 C26 106.5(4)
C27 C25 C26 109.6(5)
C28 C25 C26 109.3(5)
C25 C26 H26A 109.5
C25 C26 H26B 109.5
H26A C26 H26B 109.5
C25 C26 H26C 109.5
H26A C26 H26C 109.5
H26B C26 H26C 109.5
C25 C27 H27A 109.5
C25 C27 H27B 109.5
H27A C27 H27B 109.5
C25 C27 H27C 109.5
H27A C27 H27C 109.5
H27B C27 H27C 109.5
C25 C28 H28A 109.5
C25 C28 H28B 109.5
H28A C28 H28B 109.5
C25 C28 H28C 109.5
H28A C28 H28C 109.5
H28B C28 H28C 109.5
O24 C29 C30 109.9(5)
O24 C29 C32 106.0(4)
C30 C29 C32 113.2(7)
O24 C29 C31 108.2(5)
C30 C29 C31 110.3(7)
C32 C29 C31 109.0(5)
C29 C30 H30A 109.5
C29 C30 H30B 109.5
H30A C30 H30B 109.5
C29 C30 H30C 109.5
H30A C30 H30C 109.5
H30B C30 H30C 109.5
C29 C31 H31A 109.5
C29 C31 H31B 109.5
H31A C31 H31B 109.5
C29 C31 H31C 109.5
H31A C31 H31C 109.5
H31B C31 H31C 109.5
C29 C32 H32A 109.5
C29 C32 H32B 109.5
H32A C32 H32B 109.5
C29 C32 H32C 109.5
H32A C32 H32C 109.5
H32B C32 H32C 109.5
O41 Si3 O43 107.24(17)
O41 Si3 O42 112.29(18)
O43 Si3 O42 112.0(2)
O41 Si3 O44 113.32(18)
O43 Si3 O44 104.84(18)
O42 Si3 O44 106.97(18)
Si3 O41 U1 156.65(19)
C41 O42 Si3 129.9(3)
C45 O43 Si3 134.0(3)
C49 O44 Si3 133.6(3)
O42 C41 C43 113.2(4)
O42 C41 C44 106.5(4)
C43 C41 C44 110.9(4)
O42 C41 C42 105.4(4)
C43 C41 C42 111.0(4)
C44 C41 C42 109.5(5)
C41 C42 H42A 109.5
C41 C42 H42B 109.5
H42A C42 H42B 109.5
C41 C42 H42C 109.5
H42A C42 H42C 109.5
H42B C42 H42C 109.5
C41 C43 H43A 109.5
C41 C43 H43B 109.5
H43A C43 H43B 109.5
C41 C43 H43C 109.5
H43A C43 H43C 109.5
H43B C43 H43C 109.5
C41 C44 H44A 109.5
C41 C44 H44B 109.5
H44A C44 H44B 109.5
C41 C44 H44C 109.5
H44A C44 H44C 109.5
H44B C44 H44C 109.5
O43 C45 C48 107.4(5)
O43 C45 C47 112.4(4)
C48 C45 C47 112.9(6)
O43 C45 C46 105.7(4)
C48 C45 C46 111.0(6)
C47 C45 C46 107.2(5)
C45 C46 H46A 109.5
C45 C46 H46B 109.5
H46A C46 H46B 109.5
C45 C46 H46C 109.5
H46A C46 H46C 109.5
H46B C46 H46C 109.5
C45 C47 H47A 109.5
C45 C47 H47B 109.5
H47A C47 H47B 109.5
C45 C47 H47C 109.5
H47A C47 H47C 109.5
H47B C47 H47C 109.5
C45 C48 H48A 109.5
C45 C48 H48B 109.5
H48A C48 H48B 109.5
C45 C48 H48C 109.5
H48A C48 H48C 109.5
H48B C48 H48C 109.5
O44 C49 C52 111.5(4)
O44 C49 C50 109.5(4)
C52 C49 C50 111.8(5)
O44 C49 C51 105.0(4)
C52 C49 C51 108.1(5)
C50 C49 C51 110.8(5)
C49 C50 H50A 109.5
C49 C50 H50B 109.5
H50A C50 H50B 109.5
C49 C50 H50C 109.5
H50A C50 H50C 109.5
H50B C50 H50C 109.5
C49 C51 H51A 109.5
C49 C51 H51B 109.5
H51A C51 H51B 109.5
C49 C51 H51C 109.5
H51A C51 H51C 109.5
H51B C51 H51C 109.5
C49 C52 H52A 109.5
C49 C52 H52B 109.5
H52A C52 H52B 109.5
C49 C52 H52C 109.5
H52A C52 H52C 109.5
H52B C52 H52C 109.5
N61 Si4 C61 110.0(2)
N61 Si4 C62 112.7(2)
C61 Si4 C62 106.4(3)
N61 Si4 C63 112.0(2)
C61 Si4 C63 105.6(3)
C62 Si4 C63 109.6(3)
N61 Si4 U1 38.14(12)
C61 Si4 U1 71.93(15)
C62 Si4 U1 126.58(19)
C63 Si4 U1 122.43(18)
N61 Si5 C65 109.7(2)
N61 Si5 C64 113.9(3)
C65 Si5 C64 106.3(3)
N61 Si5 C66 114.7(2)
C65 Si5 C66 107.0(3)
C64 Si5 C66 104.6(3)
Si5 N61 Si4 125.1(2)
Si5 N61 U1 119.78(19)
Si4 N61 U1 114.75(18)
Si4 C61 H61A 109.5
Si4 C61 H61B 109.5
H61A C61 H61B 109.5
Si4 C61 H61C 109.5
H61A C61 H61C 109.5
H61B C61 H61C 109.5
Si4 C62 H62A 109.5
Si4 C62 H62B 109.5
H62A C62 H62B 109.5
Si4 C62 H62C 109.5
H62A C62 H62C 109.5
H62B C62 H62C 109.5
Si4 C63 H63A 109.5
Si4 C63 H63B 109.5
H63A C63 H63B 109.5
Si4 C63 H63C 109.5
H63A C63 H63C 109.5
H63B C63 H63C 109.5
Si5 C64 H64A 109.5
Si5 C64 H64B 109.5
H64A C64 H64B 109.5
Si5 C64 H64C 109.5
H64A C64 H64C 109.5
H64B C64 H64C 109.5
Si5 C65 H65A 109.5
Si5 C65 H65B 109.5
H65A C65 H65B 109.5
Si5 C65 H65C 109.5
H65A C65 H65C 109.5
H65B C65 H65C 109.5
Si5 C66 H66A 109.5
Si5 C66 H66B 109.5
H66A C66 H66B 109.5
Si5 C66 H66C 109.5
H66A C66 H66C 109.5
H66B C66 H66C 109.5
C81 O81 C92 112.7(4)
C81 O81 K1 113.6(3)
C92 O81 K1 110.5(3)
C83 O82 C82 110.8(4)
C83 O82 K1 117.5(3)
C82 O82 K1 117.9(3)
C84 O83 C85 112.9(4)
C84 O83 K1 112.7(3)
C85 O83 K1 112.4(3)
C87 O84 C86 111.8(4)
C87 O84 K1 118.4(3)
C86 O84 K1 119.8(3)
C89 O85 C88 112.4(4)
C89 O85 K1 107.4(3)
C88 O85 K1 108.6(3)
C91 O86 C90 112.1(4)
C91 O86 K1 120.1(3)
C90 O86 K1 119.0(3)
O81 C81 C82 107.9(4)
O81 C81 H81A 110.1
C82 C81 H81A 110.1
O81 C81 H81B 110.1
C82 C81 H81B 110.1
H81A C81 H81B 108.4
O82 C82 C81 109.1(5)
O82 C82 H82A 109.9
C81 C82 H82A 109.9
O82 C82 H82B 109.9
C81 C82 H82B 109.9
H82A C82 H82B 108.3
O82 C83 C84 109.2(5)
O82 C83 H83A 109.8
C84 C83 H83A 109.8
O82 C83 H83B 109.8
C84 C83 H83B 109.8
H83A C83 H83B 108.3
O83 C84 C83 108.1(4)
O83 C84 H84A 110.1
C83 C84 H84A 110.1
O83 C84 H84B 110.1
C83 C84 H84B 110.1
H84A C84 H84B 108.4
O83 C85 C86 108.0(4)
O83 C85 H85A 110.1
C86 C85 H85A 110.1
O83 C85 H85B 110.1
C86 C85 H85B 110.1
H85A C85 H85B 108.4
O84 C86 C85 108.5(4)
O84 C86 H86A 110.0
C85 C86 H86A 110.0
O84 C86 H86B 110.0
C85 C86 H86B 110.0
H86A C86 H86B 108.4
O84 C87 C88 108.2(4)
O84 C87 H87A 110.0
C88 C87 H87A 110.0
O84 C87 H87B 110.0
C88 C87 H87B 110.0
H87A C87 H87B 108.4
O85 C88 C87 108.8(5)
O85 C88 H88A 109.9
C87 C88 H88A 109.9
O85 C88 H88B 109.9
C87 C88 H88B 109.9
H88A C88 H88B 108.3
O85 C89 C90 108.7(5)
O85 C89 H89A 109.9
C90 C89 H89A 109.9
O85 C89 H89B 109.9
C90 C89 H89B 109.9
H89A C89 H89B 108.3
O86 C90 C89 109.2(4)
O86 C90 H90A 109.8
C89 C90 H90A 109.8
O86 C90 H90B 109.8
C89 C90 H90B 109.8
H90A C90 H90B 108.3
O86 C91 C92 108.7(4)
O86 C91 H91A 110.0
C92 C91 H91A 110.0
O86 C91 H91B 110.0
C92 C91 H91B 110.0
H91A C91 H91B 108.3
O81 C92 C91 108.2(4)
O81 C92 H92A 110.1
C91 C92 H92A 110.1
O81 C92 H92B 110.1
C91 C92 H92B 110.1
H92A C92 H92B 108.4
C107 C101 C102 114.5(5)
C107 C101 C106 125.4(5)
C102 C101 C106 120.0
C101 C102 C103 119.9
C101 C102 H102 120.0
C103 C102 H102 120.0
C102 C103 C104 120.1
C102 C103 H103 120.0
C104 C103 H103 120.0
C105 C104 C103 120.0
C105 C104 H104 120.0
C103 C104 H104 120.0
C104 C105 C106 119.9
C104 C105 H105 120.0
C106 C105 H105 120.0
C105 C106 C101 120.1
C105 C106 H106 120.0
C101 C106 H106 120.0
C116 C111 C117 135.6(4)
C116 C111 C112 118.7
C117 C111 C112 105.6(4)
C113 C112 C111 123.02(6)
C113 C112 H112 118.5
C111 C112 H112 118.5
C114 C113 C112 119.0
C114 C113 H113 120.5
C112 C113 H113 120.5
C113 C114 C115 117.37(6)
C113 C114 H114 121.3
C115 C114 H114 121.3
C114 C115 C116 124.22(7)
C114 C115 H115 117.9
C116 C115 H115 117.9
C111 C116 C115 117.7
C111 C116 H116 121.2
C115 C116 H116 121.2
C127 C121 C122 117.3(6)
C127 C121 C126 122.1(6)
C122 C121 C126 120.7
C123 C122 C121 119.3
C123 C122 H122 120.3
C121 C122 H122 120.3
C122 C123 C124 120.0
C122 C123 H123 120.0
C124 C123 H123 120.0
C125 C124 C123 120.8
C125 C124 H124 119.6
C123 C124 H124 119.6
C126 C125 C124 119.1
C126 C125 H125 120.4
C124 C125 H125 120.4
C125 C126 C121 120.1
C125 C126 H126 119.9
C121 C126 H126 119.9

loop_
_geom_bond_atom_site_label_1
_geom_bond_atom_site_label_2
_geom_bond_distance
U1 O1 2.138(3)
U1 O41 2.146(3)
U1 O21 2.154(3)
U1 N61 2.330(4)
U1 N1 2.409(4)
U1 Si4 3.4259(12)
K1 O86 2.801(3)
K1 N3 2.801(5)
K1 O84 2.827(4)
K1 O83 2.871(4)
K1 O85 2.878(3)
K1 O82 2.891(4)
K1 O81 2.897(4)
Si1 O4 1.592(4)
Si1 O1 1.595(3)
Si1 O3 1.601(4)
Si1 O2 1.674(4)
N1 N2 1.184(5)
N2 N3 1.158(6)
O2 C1 1.415(6)
O3 C5 1.410(6)
O4 C9 1.475(7)
C1 C2 1.506(8)
C1 C4 1.510(8)
C1 C3 1.546(9)
C2 H2A 0.9800
C2 H2B 0.9800
C2 H2C 0.9800
C3 H3A 0.9800
C3 H3B 0.9800
C3 H3C 0.9800
C4 H4A 0.9800
C4 H4B 0.9800
C4 H4C 0.9800
C5 C8 1.489(8)
C5 C6 1.505(8)
C5 C7 1.531(9)
C6 H6A 0.9800
C6 H6B 0.9800
C6 H6C 0.9800
C7 H7A 0.9800
C7 H7B 0.9800
C7 H7C 0.9800
C8 H8A 0.9800
C8 H8B 0.9800
C8 H8C 0.9800
C9 C10 1.475(10)
C9 C11 1.483(9)
C9 C12 1.499(9)
C10 H10A 0.9800
C10 H10B 0.9800
C10 H10C 0.9800
C11 H11A 0.9800
C11 H11B 0.9800
C11 H11C 0.9800
C12 H12A 0.9800
C12 H12B 0.9800
C12 H12C 0.9800
Si2 O21 1.600(3)
Si2 O24 1.619(3)
Si2 O22 1.623(3)
Si2 O23 1.626(3)
O22 C21 1.427(6)
O23 C25 1.431(6)
O24 C29 1.435(6)
C21 C24 1.504(8)
C21 C22 1.509(8)
C21 C23 1.527(8)
C22 H22A 0.9800
C22 H22B 0.9800
C22 H22C 0.9800
C23 H23A 0.9800
C23 H23B 0.9800
C23 H23C 0.9800
C24 H24A 0.9800
C24 H24B 0.9800
C24 H24C 0.9800
C25 C27 1.501(7)
C25 C28 1.511(7)
C25 C26 1.546(8)
C26 H26A 0.9800
C26 H26B 0.9800
C26 H26C 0.9800
C27 H27A 0.9800
C27 H27B 0.9800
C27 H27C 0.9800
C28 H28A 0.9800
C28 H28B 0.9800
C28 H28C 0.9800
C29 C30 1.487(9)
C29 C32 1.516(7)
C29 C31 1.540(10)
C30 H30A 0.9800
C30 H30B 0.9800
C30 H30C 0.9800
C31 H31A 0.9800
C31 H31B 0.9800
C31 H31C 0.9800
C32 H32A 0.9800
C32 H32B 0.9800
C32 H32C 0.9800
Si3 O41 1.603(3)
Si3 O43 1.611(3)
Si3 O42 1.616(3)
Si3 O44 1.628(3)
O42 C41 1.455(5)
O43 C45 1.423(5)
O44 C49 1.428(6)
C41 C43 1.509(7)
C41 C44 1.510(6)
C41 C42 1.512(7)
C42 H42A 0.9800
C42 H42B 0.9800
C42 H42C 0.9800
C43 H43A 0.9800
C43 H43B 0.9800
C43 H43C 0.9800
C44 H44A 0.9800
C44 H44B 0.9800
C44 H44C 0.9800
C45 C48 1.502(9)
C45 C47 1.513(8)
C45 C46 1.517(8)
C46 H46A 0.9800
C46 H46B 0.9800
C46 H46C 0.9800
C47 H47A 0.9800
C47 H47B 0.9800
C47 H47C 0.9800
C48 H48A 0.9800
C48 H48B 0.9800
C48 H48C 0.9800
C49 C52 1.512(7)
C49 C50 1.517(7)
C49 C51 1.546(8)
C50 H50A 0.9800
C50 H50B 0.9800
C50 H50C 0.9800
C51 H51A 0.9800
C51 H51B 0.9800
C51 H51C 0.9800
C52 H52A 0.9800
C52 H52B 0.9800
C52 H52C 0.9800
Si4 N61 1.719(4)
Si4 C61 1.859(5)
Si4 C62 1.877(5)
Si4 C63 1.883(5)
Si5 N61 1.705(4)
Si5 C65 1.865(6)
Si5 C64 1.874(6)
Si5 C66 1.877(6)
C61 H61A 0.9800
C61 H61B 0.9800
C61 H61C 0.9800
C62 H62A 0.9800
C62 H62B 0.9800
C62 H62C 0.9800
C63 H63A 0.9800
C63 H63B 0.9800
C63 H63C 0.9800
C64 H64A 0.9800
C64 H64B 0.9800
C64 H64C 0.9800
C65 H65A 0.9800
C65 H65B 0.9800
C65 H65C 0.9800
C66 H66A 0.9800
C66 H66B 0.9800
C66 H66C 0.9800
O81 C81 1.411(7)
O81 C92 1.423(5)
O82 C83 1.416(7)
O82 C82 1.422(7)
O83 C84 1.416(6)
O83 C85 1.421(6)
O84 C87 1.420(6)
O84 C86 1.426(6)
O85 C89 1.425(7)
O85 C88 1.427(7)
O86 C91 1.420(7)
O86 C90 1.423(6)
C81 C82 1.496(8)
C81 H81A 0.9900
C81 H81B 0.9900
C82 H82A 0.9900
C82 H82B 0.9900
C83 C84 1.492(8)
C83 H83A 0.9900
C83 H83B 0.9900
C84 H84A 0.9900
C84 H84B 0.9900
C85 C86 1.490(8)
C85 H85A 0.9900
C85 H85B 0.9900
C86 H86A 0.9900
C86 H86B 0.9900
C87 C88 1.494(8)
C87 H87A 0.9900
C87 H87B 0.9900
C88 H88A 0.9900
C88 H88B 0.9900
C89 C90 1.480(9)
C89 H89A 0.9900
C89 H89B 0.9900
C90 H90A 0.9900
C90 H90B 0.9900
C91 C92 1.484(8)
C91 H91A 0.9900
C91 H91B 0.9900
C92 H92A 0.9900
C92 H92B 0.9900
C101 C107 1.290(6)
C101 C102 1.3877
C101 C106 1.3900
C102 C103 1.3888
C102 H102 0.9500
C103 C104 1.3899
C103 H103 0.9500
C104 C105 1.3878
C104 H104 0.9500
C105 C106 1.3888
C105 H105 0.9500
C106 H106 0.9500
C107 H10D 0.9800
C107 H10E 0.9800
C107 H10F 0.9800
C111 C116 1.3276(11)
C111 C117 1.344(7)
C111 C112 1.4175
C112 C113 1.4085
C112 H112 0.9500
C113 C114 1.3444
C113 H113 0.9500
C114 C115 1.4015
C114 H114 0.9500
C115 C116 1.4279(12)
C115 H115 0.9500
C116 H116 0.9500
C117 H11D 0.9800
C117 H11E 0.9800
C117 H11F 0.9800
C121 C127 1.326(7)
C121 C122 1.3916
C121 C126 1.4044
C122 C123 1.3838
C122 H122 0.9500
C123 C124 1.4033
C123 H123 0.9500
C124 C125 1.3944
C124 H124 0.9500
C125 C126 1.3823
C125 H125 0.9500
C126 H126 0.9500
C127 H12D 0.9800
C127 H12E 0.9800
C127 H12F 0.9800
